data_7152519
loop_
_publ_author_name
'Son, Jung-Ho'
'Hoefelmeyer, James D.'

_publ_section_title
;
 1,2-Nucleophilic addition of 2-(picolyl)organoboranes to nitrile,
 aldehyde, ketone, and amide.
;
_journal_issue 33
_journal_name_full 'Organic &amp; biomolecular chemistry'
_journal_page_first 6656
_journal_page_last 6664
_journal_paper_doi 10.1039/c2ob25518a
_journal_volume 10
_journal_year 2012
_chemical_formula_moiety 'C20 H18 B N O'
_chemical_formula_sum 'C20 H18 B N O'
_chemical_formula_weight 299.16
_chemical_name_common diphenylboronpicoline-n,n-dimethylacetamide
_chemical_name_systematic
;
?
;
_space_group_IT_number 2
_symmetry_cell_setting triclinic
_symmetry_space_group_name_Hall '-P 1'
_symmetry_space_group_name_H-M 'P -1'
_atom_sites_solution_hydrogens geom
_atom_sites_solution_primary direct
_atom_sites_solution_secondary difmap
_audit_creation_method SHELXL-97
_cell_angle_alpha 63.4990(10)
_cell_angle_beta 87.6370(10)
_cell_angle_gamma 81.6400(10)
_cell_formula_units_Z 2
_cell_length_a 8.4944(4)
_cell_length_b 9.8689(5)
_cell_length_c 10.9392(6)
_cell_measurement_reflns_used 5379
_cell_measurement_temperature 100(2)
_cell_measurement_theta_max 25.38
_cell_measurement_theta_min 2.33
_cell_volume 811.67(7)
_computing_cell_refinement 'Bruker SMART'
_computing_data_collection 'Bruker SMART'
_computing_data_reduction 'Bruker SAINT'
_computing_molecular_graphics 'Bruker SHELXTL'
_computing_publication_material 'Bruker SHELXTL'
_computing_structure_refinement 'Bruker SHELXTL'
_computing_structure_solution 'Bruker SHELXTL'
_diffrn_ambient_temperature 100(2)
_diffrn_measured_fraction_theta_full 0.995
_diffrn_measured_fraction_theta_max 0.995
_diffrn_measurement_device_type 'CCD area detector'
_diffrn_measurement_method 'phi and omega scans'
_diffrn_radiation_monochromator graphite
_diffrn_radiation_source 'fine-focus sealed tube'
_diffrn_radiation_type MoK\a
_diffrn_radiation_wavelength 0.71073
_diffrn_reflns_av_R_equivalents 0.0196
_diffrn_reflns_av_sigmaI/netI 0.0210
_diffrn_reflns_limit_h_max 10
_diffrn_reflns_limit_h_min -10
_diffrn_reflns_limit_k_max 11
_diffrn_reflns_limit_k_min -11
_diffrn_reflns_limit_l_max 13
_diffrn_reflns_limit_l_min -13
_diffrn_reflns_number 8217
_diffrn_reflns_theta_full 25.37
_diffrn_reflns_theta_max 25.37
_diffrn_reflns_theta_min 2.08
_exptl_absorpt_coefficient_mu 0.074
_exptl_absorpt_correction_T_max 0.9746
_exptl_absorpt_correction_T_min 0.9598
_exptl_absorpt_correction_type multi-scan
_exptl_absorpt_process_details 'SADABS (Bruker, 2003)'
_exptl_crystal_colour 'light yellow'
_exptl_crystal_density_diffrn 1.224
_exptl_crystal_density_method 'not measured'
_exptl_crystal_description block
_exptl_crystal_F_000 316
_exptl_crystal_size_max 0.56
_exptl_crystal_size_mid 0.40
_exptl_crystal_size_min 0.35
_refine_diff_density_max 0.234
_refine_diff_density_min -0.225
_refine_diff_density_rms 0.036
_refine_ls_extinction_method none
_refine_ls_goodness_of_fit_ref 1.050
_refine_ls_hydrogen_treatment constr
_refine_ls_matrix_type full
_refine_ls_number_parameters 209
_refine_ls_number_reflns 2966
_refine_ls_number_restraints 0
_refine_ls_restrained_S_all 1.050
_refine_ls_R_factor_all 0.0399
_refine_ls_R_factor_gt 0.0337
_refine_ls_shift/su_max 0.000
_refine_ls_shift/su_mean 0.000
_refine_ls_structure_factor_coef Fsqd
_refine_ls_weighting_details 'calc w=1/[\s^2^(Fo^2^)+(0.0464P)^2^+0.1678P] where P=(Fo^2^+2Fc^2^)/3'
_refine_ls_weighting_scheme calc
_refine_ls_wR_factor_gt 0.0854
_refine_ls_wR_factor_ref 0.0901
_reflns_number_gt 2558
_reflns_number_total 2966
_reflns_threshold_expression >2sigma(I)
_cod_data_source_file c2ob25518a.txt
_cod_data_source_block 24
_cod_depositor_comments
;
The following automatic conversions were performed:

'_symmetry_cell_setting' value 'Triclinic' changed to 'triclinic'
according to /home/saulius/struct/CIF-dictionaries/cif_core.dic
dictionary named 'cif_core.dic' version 2.4.1 from 2010-06-29.

Automatic conversion script
Id: cif_fix_values 1891 2012-01-12 08:04:46Z andrius 
;
_cod_original_sg_symbol_H-M 'P-1 '
_cod_database_code 7152519

loop_
_symmetry_equiv_pos_as_xyz
'x, y, z'
'-x, -y, -z'

loop_
_atom_site_label
_atom_site_type_symbol
_atom_site_fract_x
_atom_site_fract_y
_atom_site_fract_z
_atom_site_U_iso_or_equiv
_atom_site_adp_type
_atom_site_occupancy
_atom_site_symmetry_multiplicity
_atom_site_calc_flag
_atom_site_refinement_flags
C2 C 0.57001(14) 0.72493(13) 0.54797(12) 0.0242(3) Uani 1 1 d .
H2 H 0.5174 0.7321 0.4699 0.029 Uiso 1 1 calc R
C3 C 0.72915(15) 0.73830(14) 0.54172(13) 0.0286(3) Uani 1 1 d .
H3 H 0.7858 0.7553 0.4606 0.034 Uiso 1 1 calc R
C4 C 0.80557(14) 0.72643(14) 0.65672(14) 0.0296(3) Uani 1 1 d .
H4 H 0.9166 0.7308 0.6566 0.035 Uiso 1 1 calc R
C5 C 0.71936(14) 0.70837(14) 0.77045(13) 0.0269(3) Uani 1 1 d .
H5 H 0.7706 0.7027 0.8485 0.032 Uiso 1 1 calc R
C6 C 0.55626(13) 0.69819(12) 0.77244(11) 0.0211(3) Uani 1 1 d .
C7 C 0.45782(14) 0.69004(13) 0.88458(11) 0.0223(3) Uani 1 1 d .
H7 H 0.5065 0.6702 0.9687 0.027 Uiso 1 1 calc R
C8 C 0.29781(13) 0.70996(12) 0.87321(11) 0.0206(2) Uani 1 1 d .
C9 C 0.18981(15) 0.72755(15) 0.97771(12) 0.0278(3) Uani 1 1 d .
H9A H 0.1271 0.8297 0.9377 0.042 Uiso 1 1 calc R
H9B H 0.2533 0.7146 1.0560 0.042 Uiso 1 1 calc R
H9C H 0.1180 0.6499 1.0081 0.042 Uiso 1 1 calc R
C10 C 0.21848(13) 0.72154(13) 0.53328(11) 0.0197(2) Uani 1 1 d .
C11 C 0.16980(15) 0.87925(14) 0.45965(12) 0.0264(3) Uani 1 1 d .
H11 H 0.1932 0.9454 0.4962 0.032 Uiso 1 1 calc R
C12 C 0.08856(15) 0.94133(14) 0.33509(12) 0.0291(3) Uani 1 1 d .
H12 H 0.0561 1.0486 0.2879 0.035 Uiso 1 1 calc R
C13 C 0.05443(14) 0.84738(14) 0.27904(12) 0.0256(3) Uani 1 1 d .
H13 H 0.0002 0.8900 0.1929 0.031 Uiso 1 1 calc R
C14 C 0.10001(14) 0.69091(14) 0.34958(12) 0.0245(3) Uani 1 1 d .
H14 H 0.0764 0.6254 0.3124 0.029 Uiso 1 1 calc R
C15 C 0.18037(13) 0.62996(13) 0.47487(12) 0.0219(3) Uani 1 1 d .
H15 H 0.2104 0.5224 0.5224 0.026 Uiso 1 1 calc R
C16 C 0.33368(13) 0.46705(13) 0.75995(11) 0.0195(2) Uani 1 1 d .
C17 C 0.21606(13) 0.39107(13) 0.84607(11) 0.0224(3) Uani 1 1 d .
H17 H 0.1257 0.4496 0.8619 0.027 Uiso 1 1 calc R
C18 C 0.22742(14) 0.23258(14) 0.90916(12) 0.0258(3) Uani 1 1 d .
H18 H 0.1460 0.1845 0.9678 0.031 Uiso 1 1 calc R
C19 C 0.35709(14) 0.14439(13) 0.88678(12) 0.0257(3) Uani 1 1 d .
H19 H 0.3640 0.0361 0.9285 0.031 Uiso 1 1 calc R
C20 C 0.47629(14) 0.21559(13) 0.80313(12) 0.0256(3) Uani 1 1 d .
H20 H 0.5662 0.1562 0.7878 0.031 Uiso 1 1 calc R
C21 C 0.46422(14) 0.37433(13) 0.74152(11) 0.0223(3) Uani 1 1 d .
H21 H 0.5475 0.4214 0.6849 0.027 Uiso 1 1 calc R
B1 B 0.31027(15) 0.65241(15) 0.67951(13) 0.0198(3) Uani 1 1 d .
N1 N 0.48584(11) 0.70190(10) 0.66114(9) 0.0196(2) Uani 1 1 d .
O1 O 0.22140(9) 0.72179(9) 0.76353(8) 0.02041(19) Uani 1 1 d .

loop_
_atom_site_aniso_label
_atom_site_aniso_U_11
_atom_site_aniso_U_22
_atom_site_aniso_U_33
_atom_site_aniso_U_23
_atom_site_aniso_U_13
_atom_site_aniso_U_12
C2 0.0300(6) 0.0215(6) 0.0234(6) -0.0121(5) 0.0058(5) -0.0052(5)
C3 0.0303(7) 0.0226(6) 0.0362(7) -0.0156(6) 0.0135(5) -0.0089(5)
C4 0.0213(6) 0.0247(6) 0.0468(8) -0.0192(6) 0.0061(5) -0.0062(5)
C5 0.0231(6) 0.0264(6) 0.0339(7) -0.0156(5) -0.0015(5) -0.0039(5)
C6 0.0222(6) 0.0168(5) 0.0240(6) -0.0089(5) -0.0021(5) -0.0021(4)
C7 0.0257(6) 0.0225(6) 0.0191(6) -0.0097(5) -0.0021(5) -0.0023(5)
C8 0.0267(6) 0.0168(5) 0.0183(5) -0.0080(5) -0.0005(5) -0.0020(5)
C9 0.0294(6) 0.0312(7) 0.0241(6) -0.0143(5) 0.0017(5) -0.0015(5)
C10 0.0180(5) 0.0213(6) 0.0205(6) -0.0100(5) 0.0029(4) -0.0030(4)
C11 0.0342(7) 0.0215(6) 0.0254(6) -0.0119(5) -0.0054(5) -0.0033(5)
C12 0.0370(7) 0.0200(6) 0.0272(6) -0.0077(5) -0.0070(5) -0.0023(5)
C13 0.0256(6) 0.0291(7) 0.0201(6) -0.0090(5) -0.0040(5) -0.0032(5)
C14 0.0250(6) 0.0279(6) 0.0263(6) -0.0170(5) -0.0005(5) -0.0039(5)
C15 0.0224(6) 0.0198(6) 0.0237(6) -0.0106(5) -0.0002(5) -0.0006(5)
C16 0.0202(5) 0.0235(6) 0.0165(5) -0.0103(5) -0.0038(4) -0.0025(5)
C17 0.0192(6) 0.0244(6) 0.0241(6) -0.0114(5) -0.0022(5) -0.0011(5)
C18 0.0236(6) 0.0266(6) 0.0258(6) -0.0087(5) -0.0016(5) -0.0085(5)
C19 0.0310(6) 0.0193(6) 0.0254(6) -0.0080(5) -0.0085(5) -0.0033(5)
C20 0.0279(6) 0.0241(6) 0.0242(6) -0.0118(5) -0.0044(5) 0.0030(5)
C21 0.0232(6) 0.0241(6) 0.0191(6) -0.0093(5) 0.0009(4) -0.0031(5)
B1 0.0188(6) 0.0214(7) 0.0210(6) -0.0113(5) 0.0014(5) -0.0024(5)
N1 0.0211(5) 0.0173(5) 0.0209(5) -0.0092(4) 0.0013(4) -0.0022(4)
O1 0.0203(4) 0.0225(4) 0.0199(4) -0.0113(3) -0.0006(3) -0.0006(3)

loop_
_atom_type_symbol
_atom_type_description
_atom_type_scat_dispersion_real
_atom_type_scat_dispersion_imag
_atom_type_scat_source
C C 0.0033 0.0016 'International Tables Vol C Tables 4.2.6.8 and 6.1.1.4'
H H 0.0000 0.0000 'International Tables Vol C Tables 4.2.6.8 and 6.1.1.4'
B B 0.0013 0.0007 'International Tables Vol C Tables 4.2.6.8 and 6.1.1.4'
N N 0.0061 0.0033 'International Tables Vol C Tables 4.2.6.8 and 6.1.1.4'
O O 0.0106 0.0060 'International Tables Vol C Tables 4.2.6.8 and 6.1.1.4'

loop_
_geom_angle_atom_site_label_1
_geom_angle_atom_site_label_2
_geom_angle_atom_site_label_3
_geom_angle
N1 C2 C3 122.27(11)
N1 C2 H2 118.9
C3 C2 H2 118.9
C2 C3 C4 118.53(11)
C2 C3 H3 120.7
C4 C3 H3 120.7
C5 C4 C3 119.43(11)
C5 C4 H4 120.3
C3 C4 H4 120.3
C4 C5 C6 120.53(12)
C4 C5 H5 119.7
C6 C5 H5 119.7
N1 C6 C5 118.93(11)
N1 C6 C7 118.04(10)
C5 C6 C7 122.99(11)
C8 C7 C6 121.43(10)
C8 C7 H7 119.3
C6 C7 H7 119.3
O1 C8 C7 122.59(10)
O1 C8 C9 113.83(10)
C7 C8 C9 123.52(10)
C8 C9 H9A 109.5
C8 C9 H9B 109.5
H9A C9 H9B 109.5
C8 C9 H9C 109.5
H9A C9 H9C 109.5
H9B C9 H9C 109.5
C15 C10 C11 116.56(10)
C15 C10 B1 122.81(10)
C11 C10 B1 120.62(10)
C12 C11 C10 121.81(11)
C12 C11 H11 119.1
C10 C11 H11 119.1
C11 C12 C13 120.18(11)
C11 C12 H12 119.9
C13 C12 H12 119.9
C14 C13 C12 119.46(11)
C14 C13 H13 120.3
C12 C13 H13 120.3
C13 C14 C15 119.80(11)
C13 C14 H14 120.1
C15 C14 H14 120.1
C14 C15 C10 122.18(11)
C14 C15 H15 118.9
C10 C15 H15 118.9
C17 C16 C21 116.23(10)
C17 C16 B1 120.56(10)
C21 C16 B1 123.08(10)
C18 C17 C16 122.00(11)
C18 C17 H17 119.0
C16 C17 H17 119.0
C19 C18 C17 120.23(11)
C19 C18 H18 119.9
C17 C18 H18 119.9
C20 C19 C18 119.34(11)
C20 C19 H19 120.3
C18 C19 H19 120.3
C19 C20 C21 119.88(11)
C19 C20 H20 120.1
C21 C20 H20 120.1
C20 C21 C16 122.31(11)
C20 C21 H21 118.8
C16 C21 H21 118.8
O1 B1 N1 106.36(9)
O1 B1 C10 108.24(9)
N1 B1 C10 110.62(9)
O1 B1 C16 111.12(9)
N1 B1 C16 106.60(9)
C10 B1 C16 113.66(9)
C2 N1 C6 120.16(10)
C2 N1 B1 122.03(9)
C6 N1 B1 117.14(9)
C8 O1 B1 117.23(8)

loop_
_geom_bond_atom_site_label_1
_geom_bond_atom_site_label_2
_geom_bond_distance
C2 N1 1.3485(14)
C2 C3 1.3733(17)
C2 H2 0.9500
C3 C4 1.3897(18)
C3 H3 0.9500
C4 C5 1.3714(18)
C4 H4 0.9500
C5 C6 1.4022(16)
C5 H5 0.9500
C6 N1 1.3621(14)
C6 C7 1.4344(16)
C7 C8 1.3475(16)
C7 H7 0.9500
C8 O1 1.3386(13)
C8 C9 1.4910(16)
C9 H9A 0.9800
C9 H9B 0.9800
C9 H9C 0.9800
C10 C15 1.3955(16)
C10 C11 1.4014(16)
C10 B1 1.6144(16)
C11 C12 1.3849(17)
C11 H11 0.9500
C12 C13 1.3855(17)
C12 H12 0.9500
C13 C14 1.3847(17)
C13 H13 0.9500
C14 C15 1.3886(16)
C14 H14 0.9500
C15 H15 0.9500
C16 C17 1.3992(16)
C16 C21 1.3995(16)
C16 B1 1.6225(16)
C17 C18 1.3893(16)
C17 H17 0.9500
C18 C19 1.3855(17)
C18 H18 0.9500
C19 C20 1.3832(17)
C19 H19 0.9500
C20 C21 1.3913(16)
C20 H20 0.9500
C21 H21 0.9500
B1 O1 1.4958(14)
B1 N1 1.6133(15)
